data_1518860
loop_
_publ_author_name
'Dominik Hohne'
'Eberhardt Herdtweck'
'Alexander Pothig'
'Fritz E. Kuhn'

_publ_section_title
;
 Synthesis and characterization of dimeric and square-shaped
 dicarboxylate-bridged dimolybdenum(II) coordination compounds
;
_journal_name_full 'Inorganica Chimica Acta'
_journal_page_first 210
_journal_page_last 215
_journal_volume 424
_journal_year 2015
_chemical_formula_moiety 'C36 H42 Br4 Mo4 N14 O4, 6(B F4)'
_chemical_formula_sum 'C36 H42 B6 Br4 F24 Mo4 N14 O4'
_chemical_formula_weight 1959.06
_space_group_IT_number 2
_symmetry_cell_setting triclinic
_symmetry_Int_Tables_number 2
_symmetry_space_group_name_Hall '-P 1'
_symmetry_space_group_name_H-M 'P -1'
_atom_sites_solution_hydrogens geom
_atom_sites_solution_primary direct
_atom_sites_solution_secondary difmap
_cell_angle_alpha 93.187(5)
_cell_angle_beta 103.746(5)
_cell_angle_gamma 118.080(4)
_cell_formula_units_Z 1
_cell_length_a 11.3474(11)
_cell_length_b 11.7560(11)
_cell_length_c 17.0657(16)
_cell_measurement_reflns_used 9647
_cell_measurement_temperature 123(1)
_cell_measurement_theta_max 25.39
_cell_measurement_theta_min 1.25
_cell_volume 1913.5(3)
_computing_cell_refinement 'SAINT (Bruker, 2008b)'
_computing_data_collection 'APEX II Control Software (Bruker, 2008a)'
_computing_data_reduction 'SAINT (Bruker, 2008b)'
_computing_molecular_graphics 'PLATON (Spek, 2010)'
_computing_publication_material 'PLATON (Spek, 2010)'
_computing_structure_refinement 'SHELXL97 (Sheldrick, 1998)'
_computing_structure_solution 'SIR92 (Altomare, 1994)'
_diffrn_ambient_temperature 123(1)
_diffrn_detector ' CCD plate '
_diffrn_detector_area_resol_mean 16
_diffrn_measured_fraction_theta_full 0.993
_diffrn_measured_fraction_theta_max 0.993
_diffrn_measurement_device ' \k-geometry diffractometer '
_diffrn_measurement_device_type ' Bruker APEX-II CCD '
_diffrn_measurement_method ' phi- and omega-rotation '
_diffrn_radiation_monochromator graphite
_diffrn_radiation_source 'rotating anode FR591'
_diffrn_radiation_type 'Mo K\a'
_diffrn_radiation_wavelength 0.71073
_diffrn_reflns_av_R_equivalents 0.0541
_diffrn_reflns_av_sigmaI/netI 0.0318
_diffrn_reflns_limit_h_max 13
_diffrn_reflns_limit_h_min -13
_diffrn_reflns_limit_k_max 14
_diffrn_reflns_limit_k_min -14
_diffrn_reflns_limit_l_max 20
_diffrn_reflns_limit_l_min -20
_diffrn_reflns_number 57939
_diffrn_reflns_theta_full 25.39
_diffrn_reflns_theta_max 25.39
_diffrn_reflns_theta_min 1.25
_diffrn_standards_decay_% 0
_exptl_absorpt_coefficient_mu 2.828
_exptl_absorpt_correction_T_max 0.7452
_exptl_absorpt_correction_T_min 0.4440
_exptl_absorpt_correction_type multi-scan
_exptl_absorpt_process_details 'SADABS, Bruker, 2008b'
_exptl_crystal_colour red
_exptl_crystal_density_diffrn 1.700
_exptl_crystal_density_method none
_exptl_crystal_description fragment
_exptl_crystal_F_000 942
_exptl_crystal_size_max 0.43
_exptl_crystal_size_mid 0.25
_exptl_crystal_size_min 0.18
_refine_diff_density_max 0.932
_refine_diff_density_min -0.832
_refine_diff_density_rms 0.117
_refine_ls_extinction_method none
_refine_ls_goodness_of_fit_ref 1.078
_refine_ls_hydrogen_treatment constr
_refine_ls_matrix_type full
_refine_ls_number_parameters 422
_refine_ls_number_reflns 7000
_refine_ls_number_restraints 0
_refine_ls_restrained_S_all 1.078
_refine_ls_R_factor_all 0.0409
_refine_ls_R_factor_gt 0.0337
_refine_ls_shift/su_max 0.001
_refine_ls_shift/su_mean 0.000
_refine_ls_structure_factor_coef Fsqd
_refine_ls_weighting_details 'w=1/[\s^2^(Fo^2^)+(0.0552P)^2^+1.9991P] where P=(Fo^2^+2Fc^2^)/3'
_refine_ls_weighting_scheme sigma
_refine_ls_wR_factor_gt 0.0906
_refine_ls_wR_factor_ref 0.0948
_reflns_number_gt 6046
_reflns_number_total 7000
_reflns_threshold_expression I>2\s(I)
_cod_data_source_file ICA-2015-424-210-215-1.cif
_cod_data_source_block 2
_cod_database_code 1518860

loop_
_symmetry_equiv_pos_site_id
_symmetry_equiv_pos_as_xyz
1 x,y,z
2 -x,-y,-z

loop_
_atom_site_aniso_label
_atom_site_aniso_U_11
_atom_site_aniso_U_22
_atom_site_aniso_U_33
_atom_site_aniso_U_23
_atom_site_aniso_U_13
_atom_site_aniso_U_12
Mo1 0.0180(2) 0.0164(2) 0.0188(2) 0.0034(1) 0.0068(1) 0.0058(1)
Mo2 0.0185(2) 0.0152(2) 0.0192(2) 0.0047(1) 0.0066(1) 0.0052(1)
Br1 0.0146(2) 0.0236(2) 0.0286(2) 0.0092(2) 0.0038(2) 0.0035(2)
Br2 0.0206(2) 0.0269(2) 0.0194(2) 0.0058(2) 0.0029(1) 0.0083(2)
O1 0.0194(13) 0.0177(12) 0.0259(13) 0.0056(10) 0.0104(10) 0.0073(11)
O2 0.0206(13) 0.0136(12) 0.0231(12) 0.0061(10) 0.0092(10) 0.0063(11)
N1 0.0266(17) 0.0224(16) 0.0247(16) 0.0035(13) 0.0077(14) 0.0092(14)
N2 0.0215(17) 0.0181(15) 0.0233(15) 0.0030(12) 0.0051(13) 0.0067(14)
N3 0.0249(17) 0.0180(15) 0.0263(16) 0.0041(13) 0.0076(14) 0.0083(14)
N4 0.0223(16) 0.0205(16) 0.0225(15) 0.0029(13) 0.0072(14) 0.0066(14)
N5 0.0244(17) 0.0211(16) 0.0225(15) 0.0022(13) 0.0093(13) 0.0085(14)
N6 0.0234(17) 0.0210(16) 0.0243(16) 0.0053(13) 0.0059(14) 0.0087(14)
N7 0.0283(18) 0.0235(17) 0.0338(18) 0.0019(14) 0.0104(15) 0.0101(15)
C1 0.0186(18) 0.0206(18) 0.0192(17) 0.0024(14) 0.0028(14) 0.0081(16)
C2 0.0160(18) 0.0144(16) 0.0245(17) 0.0051(14) 0.0076(14) 0.0074(15)
C3 0.0143(17) 0.0160(17) 0.0259(18) 0.0062(14) 0.0075(14) 0.0051(14)
C4 0.0165(18) 0.0184(17) 0.0174(16) 0.0010(14) 0.0013(13) 0.0069(15)
C5 0.036(2) 0.023(2) 0.033(2) 0.0095(17) 0.0177(19) 0.0131(18)
C6 0.052(3) 0.030(2) 0.043(3) 0.014(2) 0.023(2) 0.002(2)
C7 0.032(2) 0.0203(18) 0.0211(18) 0.0034(15) 0.0103(17) 0.0104(18)
C8 0.031(2) 0.035(2) 0.028(2) 0.0002(17) 0.0063(17) 0.0130(19)
C9 0.025(2) 0.0198(19) 0.029(2) 0.0056(16) 0.0108(17) 0.0074(17)
C10 0.028(2) 0.041(2) 0.054(3) 0.022(2) 0.007(2) 0.017(2)
C11 0.022(2) 0.0218(19) 0.0260(19) 0.0051(16) 0.0046(16) 0.0092(16)
C12 0.028(2) 0.038(2) 0.029(2) 0.0144(17) 0.0175(17) 0.0162(19)
C13 0.0222(19) 0.0193(18) 0.0231(18) 0.0024(15) 0.0073(15) 0.0070(16)
C14 0.037(2) 0.032(2) 0.033(2) 0.0088(17) 0.0076(18) 0.022(2)
C15 0.028(2) 0.0209(19) 0.0252(19) 0.0014(15) 0.0125(17) 0.0091(17)
C16 0.025(2) 0.035(2) 0.026(2) -0.0013(17) 0.0024(16) 0.0096(19)
C17 0.024(2) 0.024(2) 0.033(2) 0.0041(17) 0.0043(17) 0.0056(18)
C18 0.065(3) 0.031(2) 0.044(3) -0.003(2) 0.015(2) 0.022(2)
F1 0.0295(12) 0.0271(12) 0.0382(12) 0.0023(10) 0.0068(10) 0.0149(10)
F2 0.0341(14) 0.0243(12) 0.0650(17) -0.0129(12) 0.0077(12) 0.0085(11)
F3 0.0267(14) 0.0404(15) 0.093(2) -0.0153(15) -0.0062(14) 0.0131(13)
F4 0.102(3) 0.062(2) 0.0575(19) 0.0312(16) 0.0202(18) 0.041(2)
B1 0.030(3) 0.026(2) 0.044(3) 0.004(2) 0.000(2) 0.013(2)
F5 0.075(2) 0.094(2) 0.0451(16) 0.0350(16) 0.0185(15) 0.049(2)
F6 0.0423(16) 0.0670(19) 0.0574(17) 0.0128(14) 0.0106(13) 0.0337(15)
F7 0.085(2) 0.0474(18) 0.093(3) -0.0075(17) 0.035(2) 0.0341(18)
F8 0.0422(16) 0.0522(17) 0.0650(19) 0.0206(15) 0.0187(14) 0.0056(14)
B2 0.033(3) 0.026(2) 0.036(2) 0.007(2) 0.008(2) 0.013(2)
F9 0.0512(16) 0.0563(17) 0.0386(14) 0.0124(13) 0.0030(12) 0.0213(14)
F10 0.0502(17) 0.0341(14) 0.0718(19) 0.0103(13) 0.0252(15) 0.0120(13)
F11 0.0533(17) 0.0755(19) 0.0340(14) 0.0048(13) 0.0131(12) 0.0381(16)
F12 0.0613(18) 0.0334(14) 0.0556(16) 0.0109(12) 0.0252(14) 0.0254(13)
B3 0.038(3) 0.032(2) 0.028(2) 0.008(2) 0.010(2) 0.015(2)

loop_
_atom_site_label
_atom_site_type_symbol
_atom_site_thermal_displace_type
_atom_site_fract_x
_atom_site_fract_y
_atom_site_fract_z
_atom_site_occupancy
_atom_site_U_iso_or_equiv
_atom_site_calc_flag
_atom_site_refinement_flags
Mo1 Mo Uani 0.26167(3) 0.64806(3) 0.24875(2) 1.000 0.0187(1) . .
Mo2 Mo Uani 0.29709(3) 0.83727(3) 0.30178(2) 1.000 0.0188(1) . .
Br1 Br Uani 0.33574(4) 0.71766(3) 0.55731(2) 1.000 0.0252(1) . .
Br2 Br Uani 0.18525(4) 0.55646(3) 0.69209(2) 1.000 0.0244(1) . .
O1 O Uani 0.1476(2) 0.5575(2) 0.32870(14) 1.000 0.0211(7) . .
O2 O Uani 0.1815(2) 0.7512(2) 0.38226(14) 1.000 0.0194(7) . .
N1 N Uani 0.4199(3) 0.9640(3) 0.23241(19) 1.000 0.0259(9) . .
N2 N Uani 0.4933(3) 0.9015(3) 0.39274(18) 1.000 0.0227(9) . .
N3 N Uani 0.1250(3) 0.8445(3) 0.22208(19) 1.000 0.0241(9) . .
N4 N Uani 0.3824(3) 0.7071(3) 0.16409(18) 1.000 0.0235(9) . .
N5 N Uani 0.4300(3) 0.6360(3) 0.33001(18) 1.000 0.0235(9) . .
N6 N Uani 0.0724(3) 0.5886(3) 0.15316(18) 1.000 0.0241(9) . .
N7 N Uani 0.2085(3) 0.4224(3) 0.1862(2) 1.000 0.0297(10) . .
C1 C Uani 0.1341(4) 0.6288(3) 0.3801(2) 1.000 0.0208(10) . .
C2 C Uani 0.0643(3) 0.5647(3) 0.4426(2) 1.000 0.0180(10) . .
C3 C Uani 0.1422(3) 0.5931(3) 0.5249(2) 1.000 0.0194(10) . .
C4 C Uani 0.0788(3) 0.5277(3) 0.5823(2) 1.000 0.0191(10) . .
C5 C Uani 0.4808(4) 1.0314(4) 0.1941(2) 1.000 0.0297(12) . .
C6 C Uani 0.5578(5) 1.1150(4) 0.1430(3) 1.000 0.0476(16) . .
C7 C Uani 0.6098(4) 0.9488(3) 0.4283(2) 1.000 0.0252(11) . .
C8 C Uani 0.7571(4) 1.0084(4) 0.4693(2) 1.000 0.0336(12) . .
C9 C Uani 0.0485(4) 0.8678(3) 0.1804(2) 1.000 0.0257(11) . .
C10 C Uani -0.0508(4) 0.8964(4) 0.1267(3) 1.000 0.0416(14) . .
C11 C Uani 0.4512(4) 0.7378(3) 0.1215(2) 1.000 0.0245(11) . .
C12 C Uani 0.5393(4) 0.7793(4) 0.0668(2) 1.000 0.0297(12) . .
C13 C Uani 0.4935(4) 0.5938(3) 0.3640(2) 1.000 0.0230(11) . .
C14 C Uani 0.5723(4) 0.5347(4) 0.4062(2) 1.000 0.0324(12) . .
C15 C Uani -0.0292(4) 0.5457(3) 0.0998(2) 1.000 0.0253(11) . .
C16 C Uani -0.1570(4) 0.4896(4) 0.0313(2) 1.000 0.0323(12) . .
C17 C Uani 0.2215(4) 0.3409(4) 0.1560(2) 1.000 0.0307(12) . .
C18 C Uani 0.2346(6) 0.2365(4) 0.1170(3) 1.000 0.0482(16) . .
F1 F Uani 0.3519(2) 0.0647(2) 0.37915(14) 1.000 0.0321(7) . .
F2 F Uani 0.3448(3) 0.2396(2) 0.43688(17) 1.000 0.0461(8) . .
F3 F Uani 0.1491(3) 0.0682(3) 0.3479(2) 1.000 0.0610(10) . .
F4 F Uani 0.3284(4) 0.2073(3) 0.30196(19) 1.000 0.0737(14) . .
B1 B Uani 0.2922(5) 0.1472(5) 0.3652(3) 1.000 0.0361(16) . .
F5 F Uani 0.8553(3) 0.1218(3) 0.09677(18) 1.000 0.0674(11) . .
F6 F Uani 0.7043(3) 0.1447(3) -0.00508(17) 1.000 0.0536(10) . .
F7 F Uani 0.7920(4) 0.0152(3) -0.0327(2) 1.000 0.0740(13) . .
F8 F Uani 0.9317(3) 0.2350(3) -0.00006(18) 1.000 0.0599(10) . .
B2 B Uani 0.8220(5) 0.1300(4) 0.0152(3) 1.000 0.0328(14) . .
F9 F Uani 0.4768(3) 0.4904(3) 0.08532(16) 1.000 0.0530(9) . .
F10 F Uani 0.7124(3) 0.6232(2) 0.14132(18) 1.000 0.0546(10) . .
F11 F Uani 0.5758(3) 0.5298(3) 0.22269(15) 1.000 0.0520(10) . .
F12 F Uani 0.6155(3) 0.4055(2) 0.13787(17) 1.000 0.0477(9) . .
B3 B Uani 0.5941(5) 0.5126(5) 0.1469(3) 1.000 0.0336(14) . .
H61 H Uiso 0.56910 1.20260 0.15540 1.000 0.0710 calc R
H62 H Uiso 0.50570 1.07610 0.08480 1.000 0.0710 calc R
H63 H Uiso 0.65020 1.12220 0.15460 1.000 0.0710 calc R
H81 H Uiso 0.77860 0.94110 0.48790 1.000 0.0500 calc R
H82 H Uiso 0.78370 1.07560 0.51680 1.000 0.0500 calc R
H83 H Uiso 0.80960 1.04930 0.43110 1.000 0.0500 calc R
H101 H Uiso -0.03030 0.90790 0.07410 1.000 0.0620 calc R
H102 H Uiso -0.04270 0.97720 0.15270 1.000 0.0620 calc R
H103 H Uiso -0.14610 0.82330 0.11700 1.000 0.0620 calc R
H121 H Uiso 0.48980 0.79480 0.01680 1.000 0.0440 calc R
H122 H Uiso 0.56000 0.71040 0.05200 1.000 0.0440 calc R
H123 H Uiso 0.62690 0.86060 0.09490 1.000 0.0440 calc R
H141 H Uiso 0.50830 0.45340 0.42070 1.000 0.0490 calc R
H142 H Uiso 0.64340 0.59630 0.45630 1.000 0.0490 calc R
H143 H Uiso 0.61800 0.51470 0.36990 1.000 0.0490 calc R
H161 H Uiso -0.22920 0.49780 0.04920 1.000 0.0490 calc R
H162 H Uiso -0.18970 0.39650 0.01260 1.000 0.0490 calc R
H163 H Uiso -0.13850 0.53660 -0.01390 1.000 0.0490 calc R
H181 H Uiso 0.26640 0.19540 0.15920 1.000 0.0720 calc R
H182 H Uiso 0.30270 0.27300 0.08640 1.000 0.0720 calc R
H183 H Uiso 0.14350 0.17050 0.07920 1.000 0.0720 calc R

loop_
_atom_type_symbol
_atom_type_description
_atom_type_scat_dispersion_real
_atom_type_scat_dispersion_imag
_atom_type_scat_source
O O 0.0106 0.0060 'International Tables Vol C Tables 4.2.6.8 and 6.1.1.4'
N N 0.0061 0.0033 'International Tables Vol C Tables 4.2.6.8 and 6.1.1.4'
Mo Mo -1.6832 0.6857 'International Tables Vol C Tables 4.2.6.8 and 6.1.1.4'
F F 0.0171 0.0103 'International Tables Vol C Tables 4.2.6.8 and 6.1.1.4'
Br Br -0.2901 2.4595 'International Tables Vol C Tables 4.2.6.8 and 6.1.1.4'
B B 0.0013 0.0007 'International Tables Vol C Tables 4.2.6.8 and 6.1.1.4'
H H 0.0000 0.0000 'International Tables Vol C Tables 4.2.6.8 and 6.1.1.4'
C C 0.0033 0.0016 'International Tables Vol C Tables 4.2.6.8 and 6.1.1.4'

loop_
_geom_angle_atom_site_label_1
_geom_angle_atom_site_label_2
_geom_angle_atom_site_label_3
_geom_angle
_geom_angle_site_symmetry_1
_geom_angle_site_symmetry_3
_geom_angle_publ_flag
Mo2 Mo1 O1 90.81(6) . . yes
Mo2 Mo1 N4 99.81(9) . . yes
Mo2 Mo1 N5 102.08(9) . . yes
Mo2 Mo1 N6 98.19(9) . . yes
Mo2 Mo1 N7 177.38(9) . . yes
O1 Mo1 N4 168.75(11) . . yes
O1 Mo1 N5 85.64(11) . . yes
O1 Mo1 N6 90.68(11) . . yes
O1 Mo1 N7 87.45(10) . . yes
N4 Mo1 N5 88.49(13) . . yes
N4 Mo1 N6 91.47(13) . . yes
N4 Mo1 N7 82.06(12) . . yes
N5 Mo1 N6 159.43(12) . . yes
N5 Mo1 N7 79.75(12) . . yes
N6 Mo1 N7 79.88(12) . . yes
Mo1 Mo2 O2 90.78(6) . . yes
Mo1 Mo2 N1 101.77(9) . . yes
Mo1 Mo2 N2 98.04(9) . . yes
Mo1 Mo2 N3 101.40(9) . . yes
O2 Mo2 N1 167.45(11) . . yes
O2 Mo2 N2 93.05(11) . . yes
O2 Mo2 N3 91.79(11) . . yes
N1 Mo2 N2 85.41(13) . . yes
N1 Mo2 N3 85.64(13) . . yes
N2 Mo2 N3 159.89(12) . . yes
Mo1 O1 C1 118.1(2) . . yes
Mo2 O2 C1 117.7(2) . . yes
Mo2 N1 C5 177.5(4) . . yes
Mo2 N2 C7 165.0(3) . . yes
Mo2 N3 C9 169.5(3) . . yes
Mo1 N4 C11 176.9(3) . . yes
Mo1 N5 C13 160.9(3) . . yes
Mo1 N6 C15 173.4(3) . . yes
Mo1 N7 C17 160.7(3) . . yes
O1 C1 O2 122.5(3) . . yes
O1 C1 C2 117.4(3) . . yes
O2 C1 C2 120.0(3) . . yes
C1 C2 C3 120.5(3) . . no
C1 C2 C4 119.9(3) . 2_566 no
C3 C2 C4 119.6(3) . 2_566 no
Br1 C3 C2 119.0(3) . . yes
Br1 C3 C4 120.5(3) . . yes
C2 C3 C4 120.5(3) . . no
Br2 C4 C3 120.9(3) . . yes
Br2 C4 C2 119.1(2) . 2_566 yes
C2 C4 C3 119.9(3) 2_566 . no
N1 C5 C6 178.4(4) . . yes
N2 C7 C8 177.4(4) . . yes
N3 C9 C10 179.5(4) . . yes
N4 C11 C12 179.0(4) . . yes
N5 C13 C14 178.0(4) . . yes
N6 C15 C16 178.8(5) . . yes
N7 C17 C18 178.7(5) . . yes
C5 C6 H61 109.00 . . no
C5 C6 H62 109.00 . . no
C5 C6 H63 109.00 . . no
H61 C6 H62 109.00 . . no
H61 C6 H63 110.00 . . no
H62 C6 H63 110.00 . . no
C7 C8 H81 109.00 . . no
C7 C8 H82 110.00 . . no
C7 C8 H83 109.00 . . no
H81 C8 H82 110.00 . . no
H81 C8 H83 109.00 . . no
H82 C8 H83 109.00 . . no
C9 C10 H101 109.00 . . no
C9 C10 H102 110.00 . . no
C9 C10 H103 109.00 . . no
H101 C10 H102 109.00 . . no
H101 C10 H103 109.00 . . no
H102 C10 H103 110.00 . . no
C11 C12 H121 109.00 . . no
C11 C12 H122 110.00 . . no
C11 C12 H123 109.00 . . no
H121 C12 H122 109.00 . . no
H121 C12 H123 109.00 . . no
H122 C12 H123 110.00 . . no
C13 C14 H141 109.00 . . no
C13 C14 H142 109.00 . . no
C13 C14 H143 110.00 . . no
H141 C14 H142 109.00 . . no
H141 C14 H143 109.00 . . no
H142 C14 H143 109.00 . . no
C15 C16 H161 109.00 . . no
C15 C16 H162 109.00 . . no
C15 C16 H163 110.00 . . no
H161 C16 H162 109.00 . . no
H161 C16 H163 110.00 . . no
H162 C16 H163 110.00 . . no
C17 C18 H181 109.00 . . no
C17 C18 H182 109.00 . . no
C17 C18 H183 109.00 . . no
H181 C18 H182 109.00 . . no
H181 C18 H183 109.00 . . no
H182 C18 H183 110.00 . . no
F1 B1 F2 108.0(4) . . yes
F1 B1 F3 107.1(4) . . yes
F1 B1 F4 108.6(5) . . yes
F2 B1 F3 109.9(5) . . yes
F2 B1 F4 110.6(4) . . yes
F3 B1 F4 112.4(4) . . yes
F5 B2 F6 109.4(4) . . yes
F5 B2 F7 109.2(4) . . yes
F5 B2 F8 110.5(4) . . yes
F6 B2 F7 108.8(4) . . yes
F6 B2 F8 109.5(4) . . yes
F7 B2 F8 109.4(4) . . yes
F9 B3 F10 110.2(4) . . yes
F9 B3 F11 109.8(5) . . yes
F9 B3 F12 109.8(4) . . yes
F10 B3 F11 109.8(4) . . yes
F10 B3 F12 107.7(5) . . yes
F11 B3 F12 109.5(4) . . yes

loop_
_geom_bond_atom_site_label_1
_geom_bond_atom_site_label_2
_geom_bond_distance
_geom_bond_site_symmetry_2
_geom_bond_publ_flag
Mo1 Mo2 2.1656(5) . yes
Mo1 O1 2.091(2) . yes
Mo1 N4 2.145(3) . yes
Mo1 N5 2.147(4) . yes
Mo1 N6 2.135(3) . yes
Mo1 N7 2.533(3) . yes
Mo2 O2 2.096(2) . yes
Mo2 N1 2.142(3) . yes
Mo2 N2 2.140(3) . yes
Mo2 N3 2.140(4) . yes
Br1 C3 1.892(4) . yes
Br2 C4 1.885(3) . yes
F1 B1 1.423(6) . yes
F2 B1 1.388(6) . yes
F3 B1 1.382(7) . yes
F4 B1 1.362(6) . yes
F5 B2 1.375(6) . yes
F6 B2 1.392(7) . yes
F7 B2 1.385(6) . yes
F8 B2 1.373(6) . yes
F9 B3 1.386(7) . yes
F10 B3 1.390(6) . yes
F11 B3 1.377(6) . yes
F12 B3 1.397(6) . yes
O1 C1 1.264(5) . yes
O2 C1 1.272(4) . yes
N1 C5 1.136(5) . yes
N2 C7 1.146(6) . yes
N3 C9 1.134(5) . yes
N4 C11 1.141(5) . yes
N5 C13 1.128(5) . yes
N6 C15 1.147(5) . yes
N7 C17 1.149(6) . yes
C1 C2 1.504(5) . no
C2 C3 1.395(5) . no
C2 C4 1.399(5) 2_566 no
C3 C4 1.402(5) . no
C5 C6 1.463(6) . no
C7 C8 1.436(6) . no
C9 C10 1.457(7) . no
C11 C12 1.464(6) . no
C13 C14 1.461(6) . no
C15 C16 1.454(6) . no
C17 C18 1.449(7) . no
C6 H63 0.9800 . no
C6 H62 0.9800 . no
C6 H61 0.9800 . no
C8 H82 0.9800 . no
C8 H83 0.9800 . no
C8 H81 0.9800 . no
C10 H101 0.9800 . no
C10 H102 0.9800 . no
C10 H103 0.9800 . no
C12 H122 0.9800 . no
C12 H123 0.9800 . no
C12 H121 0.9800 . no
C14 H141 0.9800 . no
C14 H142 0.9800 . no
C14 H143 0.9800 . no
C16 H161 0.9800 . no
C16 H163 0.9800 . no
C16 H162 0.9800 . no
C18 H182 0.9800 . no
C18 H183 0.9800 . no
C18 H181 0.9800 . no
